data_7110496
loop_
_publ_author_name
'Fujishima, Hiroshi'
'Takeshita, Hiroshi'
'Toyota, Masahiro'
'Ihara, Masataka'

_publ_section_title
;
 Novel concise ring closure leading to bridged ten-membered ring compounds
;
_journal_issue 10
_journal_name_full 'Chemical Communications'
_journal_page_first 893
_journal_paper_doi 10.1039/a901392j
_journal_year 1999
_chemical_formula_moiety 'C16 H24 O2 '
_chemical_formula_sum 'C16 H24 O2'
_chemical_formula_weight 248.36
_space_group_IT_number 2
_symmetry_cell_setting triclinic
_symmetry_Int_Tables_number 2
_symmetry_space_group_name_Hall '-P 1'
_symmetry_space_group_name_H-M 'P -1'
_audit_creation_date 'Tue Feb 23 13:04:42 1999'
_audit_creation_method 'from TEXRAY.INF file'
_cell_angle_alpha 96.66(1)
_cell_angle_beta 109.31(1)
_cell_angle_gamma 99.48(1)
_cell_formula_units_Z 2
_cell_length_a 7.641(1)
_cell_length_b 15.890(3)
_cell_length_c 6.3477(9)
_cell_measurement_reflns_used 25
_cell_measurement_temperature 150.2
_cell_measurement_theta_max 26.8
_cell_measurement_theta_min 22.0
_cell_volume 705.3(2)
_computing_cell_refinement 'MSC/AFC Diffractometer Control'
_computing_data_collection 'MSC/AFC Diffractometer Control'
_computing_data_reduction teXsan
_computing_publication_material teXsan
_computing_structure_refinement teXsan
_diffrn_ambient_temperature 150.15
_diffrn_measurement_device_type 'Rigaku AFC5R'
_diffrn_measurement_method \w-2\q
_diffrn_orient_matrix_UB_11 -0.12513
_diffrn_orient_matrix_UB_12 -0.03047
_diffrn_orient_matrix_UB_13 -0.11813
_diffrn_orient_matrix_UB_21 0.03074
_diffrn_orient_matrix_UB_22 -0.05730
_diffrn_orient_matrix_UB_23 0.02950
_diffrn_orient_matrix_UB_31 -0.05978
_diffrn_orient_matrix_UB_32 0.00092
_diffrn_orient_matrix_UB_33 0.11835
_diffrn_radiation_detector 'scintillation counter'
_diffrn_radiation_monochromator graphite
_diffrn_radiation_source 'Rigaku rotating anode'
_diffrn_radiation_type 'Mo K\a'
_diffrn_radiation_wavelength 0.7107
_diffrn_reflns_av_R_equivalents 0.022
_diffrn_reflns_av_sigmaI/netI 0.043
_diffrn_reflns_limit_h_max 9
_diffrn_reflns_limit_h_min 0
_diffrn_reflns_limit_k_max 20
_diffrn_reflns_limit_k_min -20
_diffrn_reflns_limit_l_max 7
_diffrn_reflns_limit_l_min -8
_diffrn_reflns_number 3480
_diffrn_reflns_reduction_process 'Lp corrections applied'
_diffrn_reflns_theta_max 27.49
_diffrn_reflns_theta_min 2.64
_diffrn_standards_decay_% -0.93
_diffrn_standards_interval_count 150
_diffrn_standards_number 3
_exptl_absorpt_coefficient_mu 0.075
_exptl_absorpt_correction_T_max 0.999
_exptl_absorpt_correction_T_min 0.943
_exptl_absorpt_correction_type psi-scan
_exptl_absorpt_process_details '(North, Phillips & Mathews, 1968)'
_exptl_crystal_colour colorless
_exptl_crystal_density_diffrn 1.169
_exptl_crystal_density_method 'not measured'
_exptl_crystal_description prismatic
_exptl_crystal_F_000 272.00
_exptl_crystal_size_max 0.600
_exptl_crystal_size_mid 0.400
_exptl_crystal_size_min 0.100
_refine_diff_density_max 0.23
_refine_diff_density_min -0.13
_refine_ls_extinction_method none
_refine_ls_goodness_of_fit_ref 1.733
_refine_ls_hydrogen_treatment refall
_refine_ls_matrix_type full
_refine_ls_number_constraints 0
_refine_ls_number_parameters 251
_refine_ls_number_reflns 2302
_refine_ls_number_restraints 0
_refine_ls_R_factor_all 0.0390
_refine_ls_R_factor_gt 0.0390
_refine_ls_shift/su_max 0.0000
_refine_ls_shift/su_mean 0.0000
_refine_ls_structure_factor_coef F
_refine_ls_weighting_scheme unit
_refine_ls_wR_factor_gt 0.0379
_refine_ls_wR_factor_ref 0.0379
_reflns_number_gt 2302
_reflns_number_total 3237
_reflns_threshold_expression >2.0sigma(I)
_cod_data_source_file 901392jsup1.cif
_cod_data_source_block compound14
_cod_depositor_comments
;
The following automatic conversions were performed:

'_diffrn_ambient_temperature' value '-123.0' was changed to '150.15'
- it was converted from degrees Celsius(C) to Kelvins(K).

Automatic conversion script
Id: cif_fix_values 1891 2012-01-12 08:04:46Z andrius 

The following automatic conversions were performed:
'_reflns_observed_expression' tag replaced with
'_reflns_threshold_expression' tag as specified in the replacement
file
'cod-tools/trunk/perl-scripts/inputs/replacement_tags.lst'.

'_atom_site_calc_flags'
tag replaced with '_atom_site_calc_flag' tag as specified in the
replacement file
'cod-tools/trunk/perl-scripts/inputs/replacement_tags.lst'.

'_atom_type_scat_imag'
tag replaced with '_atom_type_scat_dispersion_imag' tag as specified
in the replacement file
'cod-tools/trunk/perl-scripts/inputs/replacement_tags.lst'.

Automatic conversion script
Id: cif_correct_tags 3137 2015-03-23 15:08:43Z antanas 
;
_cod_original_sg_symbol_H-M 'P -1         '
_cod_original_formula_sum 'C16 H24 O2 '
_cod_database_code 7110496

loop_
_symmetry_equiv_pos_as_xyz
x,y,z
-x,-y,-z

loop_
_atom_site_label
_atom_site_type_symbol
_atom_site_fract_x
_atom_site_fract_y
_atom_site_fract_z
_atom_site_U_iso_or_equiv
_atom_site_adp_type
_atom_site_occupancy
_atom_site_calc_flag
O(1) O 0.4396(2) 0.19283(9) 0.2495(2) 0.0421(4) Uani 1.00 d
O(2) O -0.0025(2) 0.41153(7) 0.2775(2) 0.0337(3) Uani 1.00 d
C(1) C -0.2596(2) 0.1464(1) -0.1685(3) 0.0280(4) Uani 1.00 d
C(2) C -0.1549(3) 0.1062(1) -0.3057(3) 0.0288(4) Uani 1.00 d
C(3) C 0.0167(2) 0.0911(1) -0.2161(3) 0.0279(4) Uani 1.00 d
C(4) C 0.1273(3) 0.1112(1) 0.0355(3) 0.0284(4) Uani 1.00 d
C(5) C 0.2864(2) 0.1937(1) 0.1104(3) 0.0281(4) Uani 1.00 d
C(6) C 0.2537(3) 0.2739(1) 0.0071(3) 0.0277(4) Uani 1.00 d
C(7) C 0.2208(2) 0.3520(1) 0.1510(3) 0.0290(4) Uani 1.00 d
C(8) C 0.0157(2) 0.3344(1) 0.1519(3) 0.0263(4) Uani 1.00 d
C(9) C -0.1384(2) 0.3143(1) -0.0812(3) 0.0299(4) Uani 1.00 d
C(10) C -0.2513(2) 0.2398(1) -0.2064(3) 0.0299(4) Uani 1.00 d
C(11) C -0.1713(3) 0.1392(1) 0.0779(3) 0.0282(4) Uani 1.00 d
C(12) C -0.0024(3) 0.1218(1) 0.1676(3) 0.0297(4) Uani 1.00 d
C(13) C -0.4693(3) 0.0972(1) -0.2591(4) 0.0402(5) Uani 1.00 d
C(14) C 0.3584(3) 0.3695(1) 0.3991(3) 0.0394(5) Uani 1.00 d
C(15) C 0.2553(3) 0.4313(1) 0.0418(5) 0.0458(6) Uani 1.00 d
C(16) C -0.1678(3) 0.3979(1) 0.3352(4) 0.0405(6) Uani 1.00 d
H(1) H -0.529(3) 0.100(1) -0.418(4) 0.057(7) Uiso 1.00 calc
H(2) H -0.477(3) 0.034(1) -0.239(3) 0.046(6) Uiso 1.00 calc
H(3) H -0.542(3) 0.126(1) -0.176(4) 0.053(6) Uiso 1.00 calc
H(4) H -0.222(3) 0.093(1) -0.466(3) 0.042(6) Uiso 1.00 calc
H(5) H 0.081(3) 0.067(1) -0.305(3) 0.031(5) Uiso 1.00 calc
H(6) H 0.189(2) 0.067(1) 0.080(3) 0.024(4) Uiso 1.00 calc
H(7) H 0.146(3) 0.258(1) -0.134(3) 0.032(5) Uiso 1.00 calc
H(8) H 0.375(3) 0.296(1) -0.015(3) 0.028(5) Uiso 1.00 calc
H(9) H 0.328(3) 0.318(1) 0.477(4) 0.051(6) Uiso 1.00 calc
H(10) H 0.490(3) 0.375(1) 0.404(3) 0.043(6) Uiso 1.00 calc
H(11) H 0.346(3) 0.425(1) 0.476(3) 0.047(6) Uiso 1.00 calc
H(12) H 0.388(3) 0.447(1) 0.054(3) 0.044(6) Uiso 1.00 calc
H(13) H 0.226(3) 0.484(1) 0.121(3) 0.048(6) Uiso 1.00 calc
H(14) H 0.174(3) 0.422(1) -0.118(4) 0.055(7) Uiso 1.00 calc
H(15) H 0.001(2) 0.284(1) 0.230(3) 0.020(4) Uiso 1.00 calc
H(16) H -0.175(3) 0.350(1) 0.411(4) 0.051(6) Uiso 1.00 calc
H(17) H -0.290(3) 0.381(1) 0.194(4) 0.058(7) Uiso 1.00 calc
H(18) H -0.168(3) 0.451(1) 0.427(3) 0.040(5) Uiso 1.00 calc
H(19) H -0.157(3) 0.368(1) -0.145(3) 0.036(5) Uiso 1.00 calc
H(20) H -0.344(3) 0.243(1) -0.344(3) 0.041(5) Uiso 1.00 calc
H(21) H -0.252(3) 0.150(1) 0.167(3) 0.033(5) Uiso 1.00 calc
H(22) H 0.049(3) 0.118(1) 0.321(3) 0.042(6) Uiso 1.00 calc

loop_
_atom_site_aniso_label
_atom_site_aniso_U_11
_atom_site_aniso_U_22
_atom_site_aniso_U_33
_atom_site_aniso_U_12
_atom_site_aniso_U_13
_atom_site_aniso_U_23
O(1) 0.0371(7) 0.0457(8) 0.0332(7) 0.0143(6) -0.0014(6) 0.0027(6)
O(2) 0.0303(6) 0.0246(6) 0.0419(7) 0.0028(5) 0.0132(6) -0.0059(5)
C(1) 0.0287(9) 0.0280(8) 0.0221(8) 0.0015(7) 0.0059(7) 0.0006(6)
C(2) 0.0369(9) 0.0258(8) 0.0191(8) 0.0005(7) 0.0082(7) 0.0009(6)
C(3) 0.0363(9) 0.0224(8) 0.0239(8) 0.0030(7) 0.0121(7) 0.0009(6)
C(4) 0.0382(10) 0.0224(8) 0.0240(8) 0.0104(7) 0.0080(7) 0.0064(6)
C(5) 0.0312(9) 0.0315(9) 0.0215(8) 0.0103(7) 0.0091(7) 0.0010(6)
C(6) 0.0284(9) 0.0271(8) 0.0269(8) 0.0041(7) 0.0107(7) 0.0033(7)
C(7) 0.0279(9) 0.0230(8) 0.0333(9) 0.0029(7) 0.0101(7) 0.0006(7)
C(8) 0.0273(8) 0.0195(8) 0.0281(8) 0.0032(6) 0.0076(7) -0.0005(6)
C(9) 0.0312(9) 0.0269(9) 0.0309(9) 0.0103(7) 0.0078(7) 0.0078(7)
C(10) 0.0287(9) 0.0335(9) 0.0240(8) 0.0095(7) 0.0033(7) 0.0060(7)
C(11) 0.0373(9) 0.0221(8) 0.0239(8) 0.0007(7) 0.0131(7) 0.0016(6)
C(12) 0.044(1) 0.0238(8) 0.0208(8) 0.0051(7) 0.0106(7) 0.0061(6)
C(13) 0.033(1) 0.042(1) 0.036(1) -0.0029(8) 0.0090(9) -0.0048(9)
C(14) 0.0278(10) 0.039(1) 0.039(1) 0.0029(8) 0.0055(8) -0.0130(9)
C(15) 0.047(1) 0.0290(10) 0.069(2) 0.0048(9) 0.030(1) 0.0131(10)
C(16) 0.038(1) 0.036(1) 0.045(1) 0.0017(8) 0.0197(9) -0.0073(9)

loop_
_atom_type_symbol
_atom_type_description
_atom_type_scat_dispersion_real
_atom_type_scat_dispersion_imag
_atom_type_scat_source
C C 0.003 0.002
;International Tables for Crystallography
(1992, Vol. C, Tables 4.2.6.8 and 6.1.1.1)
;
O O 0.011 0.006
;International Tables for Crystallography
(1992, Vol. C, Tables 4.2.6.8 and 6.1.1.1)
;
H H 0.000 0.000
;International Tables for Crystallography
(1992, Vol. C, Table 6.1.1.2)
;

loop_
_geom_angle_atom_site_label_1
_geom_angle_atom_site_label_2
_geom_angle_atom_site_label_3
_geom_angle
_geom_angle_site_symmetry_1
_geom_angle_site_symmetry_2
_geom_angle_site_symmetry_3
_geom_angle_publ_flag
C(8) O(2) C(16) 112.2(1) 1_555 1_555 1_555 yes
C(2) C(1) C(10) 106.6(1) 1_555 1_555 1_555 yes
C(2) C(1) C(11) 109.8(1) 1_555 1_555 1_555 yes
C(2) C(1) C(13) 109.4(1) 1_555 1_555 1_555 yes
C(10) C(1) C(11) 113.5(1) 1_555 1_555 1_555 yes
C(10) C(1) C(13) 108.9(2) 1_555 1_555 1_555 yes
C(11) C(1) C(13) 108.6(1) 1_555 1_555 1_555 yes
C(1) C(2) C(3) 124.0(2) 1_555 1_555 1_555 yes
C(1) C(2) H(4) 115(1) 1_555 1_555 1_555 no
C(3) C(2) H(4) 120(1) 1_555 1_555 1_555 no
C(2) C(3) C(4) 122.8(2) 1_555 1_555 1_555 yes
C(2) C(3) H(5) 122(1) 1_555 1_555 1_555 no
C(4) C(3) H(5) 114(1) 1_555 1_555 1_555 no
C(3) C(4) C(5) 113.5(1) 1_555 1_555 1_555 yes
C(3) C(4) C(12) 110.9(1) 1_555 1_555 1_555 yes
C(3) C(4) H(6) 110(1) 1_555 1_555 1_555 no
C(5) C(4) C(12) 108.1(1) 1_555 1_555 1_555 yes
C(5) C(4) H(6) 105(1) 1_555 1_555 1_555 no
C(12) C(4) H(6) 108(1) 1_555 1_555 1_555 no
O(1) C(5) C(4) 118.8(2) 1_555 1_555 1_555 yes
O(1) C(5) C(6) 120.7(2) 1_555 1_555 1_555 yes
C(4) C(5) C(6) 120.5(1) 1_555 1_555 1_555 yes
C(5) C(6) C(7) 118.5(1) 1_555 1_555 1_555 yes
C(5) C(6) H(7) 109(1) 1_555 1_555 1_555 no
C(5) C(6) H(8) 104(1) 1_555 1_555 1_555 no
C(7) C(6) H(7) 107(1) 1_555 1_555 1_555 no
C(7) C(6) H(8) 105(1) 1_555 1_555 1_555 no
H(7) C(6) H(8) 112(1) 1_555 1_555 1_555 no
C(6) C(7) C(8) 111.0(1) 1_555 1_555 1_555 yes
C(6) C(7) C(14) 111.3(1) 1_555 1_555 1_555 yes
C(6) C(7) C(15) 106.8(1) 1_555 1_555 1_555 yes
C(8) C(7) C(14) 107.8(1) 1_555 1_555 1_555 yes
C(8) C(7) C(15) 110.1(1) 1_555 1_555 1_555 yes
C(14) C(7) C(15) 109.8(2) 1_555 1_555 1_555 yes
O(2) C(8) C(7) 106.4(1) 1_555 1_555 1_555 yes
O(2) C(8) C(9) 108.6(1) 1_555 1_555 1_555 yes
O(2) C(8) H(15) 110.6(9) 1_555 1_555 1_555 no
C(7) C(8) C(9) 114.6(1) 1_555 1_555 1_555 yes
C(7) C(8) H(15) 107.7(9) 1_555 1_555 1_555 no
C(9) C(8) H(15) 108.8(9) 1_555 1_555 1_555 no
C(8) C(9) C(10) 131.4(2) 1_555 1_555 1_555 yes
C(8) C(9) H(19) 111(1) 1_555 1_555 1_555 no
C(10) C(9) H(19) 117(1) 1_555 1_555 1_555 no
C(1) C(10) C(9) 131.5(2) 1_555 1_555 1_555 yes
C(1) C(10) H(20) 111(1) 1_555 1_555 1_555 no
C(9) C(10) H(20) 116(1) 1_555 1_555 1_555 no
C(1) C(11) C(12) 123.9(2) 1_555 1_555 1_555 yes
C(1) C(11) H(21) 113(1) 1_555 1_555 1_555 no
C(12) C(11) H(21) 122(1) 1_555 1_555 1_555 no
C(4) C(12) C(11) 123.0(2) 1_555 1_555 1_555 yes
C(4) C(12) H(22) 114(1) 1_555 1_555 1_555 no
C(11) C(12) H(22) 122(1) 1_555 1_555 1_555 no
C(1) C(13) H(1) 110(1) 1_555 1_555 1_555 no
C(1) C(13) H(2) 109(1) 1_555 1_555 1_555 no
C(1) C(13) H(3) 109(1) 1_555 1_555 1_555 no
H(1) C(13) H(2) 110(1) 1_555 1_555 1_555 no
H(1) C(13) H(3) 106(1) 1_555 1_555 1_555 no
H(2) C(13) H(3) 110(1) 1_555 1_555 1_555 no
C(7) C(14) H(9) 109(1) 1_555 1_555 1_555 no
C(7) C(14) H(10) 109(1) 1_555 1_555 1_555 no
C(7) C(14) H(11) 107(1) 1_555 1_555 1_555 no
H(9) C(14) H(10) 108(1) 1_555 1_555 1_555 no
H(9) C(14) H(11) 112(1) 1_555 1_555 1_555 no
H(10) C(14) H(11) 108(1) 1_555 1_555 1_555 no
C(7) C(15) H(12) 111(1) 1_555 1_555 1_555 no
C(7) C(15) H(13) 110(1) 1_555 1_555 1_555 no
C(7) C(15) H(14) 112(1) 1_555 1_555 1_555 no
H(12) C(15) H(13) 107(1) 1_555 1_555 1_555 no
H(12) C(15) H(14) 109(1) 1_555 1_555 1_555 no
H(13) C(15) H(14) 106(1) 1_555 1_555 1_555 no
O(2) C(16) H(16) 111(1) 1_555 1_555 1_555 no
O(2) C(16) H(17) 112(1) 1_555 1_555 1_555 no
O(2) C(16) H(18) 108(1) 1_555 1_555 1_555 no
H(16) C(16) H(17) 103(1) 1_555 1_555 1_555 no
H(16) C(16) H(18) 111(1) 1_555 1_555 1_555 no
H(17) C(16) H(18) 109(1) 1_555 1_555 1_555 no

loop_
_geom_bond_atom_site_label_1
_geom_bond_atom_site_label_2
_geom_bond_distance
_geom_bond_site_symmetry_1
_geom_bond_site_symmetry_2
_geom_bond_publ_flag
O(1) C(5) 1.214(2) 1_555 1_555 yes
O(2) C(8) 1.436(2) 1_555 1_555 yes
O(2) C(16) 1.418(2) 1_555 1_555 yes
C(1) C(2) 1.518(2) 1_555 1_555 yes
C(1) C(10) 1.526(2) 1_555 1_555 yes
C(1) C(11) 1.512(2) 1_555 1_555 yes
C(1) C(13) 1.543(2) 1_555 1_555 yes
C(2) C(3) 1.320(3) 1_555 1_555 yes
C(3) C(4) 1.505(2) 1_555 1_555 yes
C(4) C(5) 1.540(2) 1_555 1_555 yes
C(4) C(12) 1.512(2) 1_555 1_555 yes
C(5) C(6) 1.518(2) 1_555 1_555 yes
C(6) C(7) 1.559(2) 1_555 1_555 yes
C(7) C(8) 1.548(2) 1_555 1_555 yes
C(7) C(14) 1.540(3) 1_555 1_555 yes
C(7) C(15) 1.533(3) 1_555 1_555 yes
C(8) C(9) 1.514(2) 1_555 1_555 yes
C(9) C(10) 1.329(2) 1_555 1_555 yes
C(11) C(12) 1.317(3) 1_555 1_555 yes

loop_
_geom_contact_atom_site_label_1
_geom_contact_atom_site_label_2
_geom_contact_distance
_geom_contact_site_symmetry_1
_geom_contact_site_symmetry_2
O(1) C(10) 3.390(2) 1_555 1_656
O(1) C(13) 3.540(3) 1_555 1_656
O(2) C(16) 3.430(2) 1_555 2_566
C(3) C(12) 3.420(2) 1_555 2_555

loop_
_geom_torsion_atom_site_label_1
_geom_torsion_atom_site_label_2
_geom_torsion_atom_site_label_3
_geom_torsion_atom_site_label_4
_geom_torsion
_geom_torsion_site_symmetry_1
_geom_torsion_site_symmetry_2
_geom_torsion_site_symmetry_3
_geom_torsion_site_symmetry_4
_geom_torsion_publ_flag
O(1) C(5) C(4) C(3) -137.8(2) 1_555 1_555 1_555 1_555 yes
O(1) C(5) C(4) C(12) 98.8(2) 1_555 1_555 1_555 1_555 yes
O(1) C(5) C(6) C(7) -77.5(2) 1_555 1_555 1_555 1_555 yes
O(2) C(8) C(7) C(6) -176.9(1) 1_555 1_555 1_555 1_555 yes
O(2) C(8) C(7) C(14) 60.9(2) 1_555 1_555 1_555 1_555 yes
O(2) C(8) C(7) C(15) -58.8(2) 1_555 1_555 1_555 1_555 yes
O(2) C(8) C(9) C(10) -137.5(2) 1_555 1_555 1_555 1_555 yes
C(1) C(2) C(3) C(4) 0.9(3) 1_555 1_555 1_555 1_555 yes
C(1) C(10) C(9) C(8) -4.3(3) 1_555 1_555 1_555 1_555 yes
C(1) C(11) C(12) C(4) 3.1(3) 1_555 1_555 1_555 1_555 yes
C(2) C(1) C(10) C(9) -98.8(2) 1_555 1_555 1_555 1_555 yes
C(2) C(1) C(11) C(12) 16.1(2) 1_555 1_555 1_555 1_555 yes
C(2) C(3) C(4) C(5) -103.6(2) 1_555 1_555 1_555 1_555 yes
C(2) C(3) C(4) C(12) 18.3(2) 1_555 1_555 1_555 1_555 yes
C(3) C(2) C(1) C(10) 105.2(2) 1_555 1_555 1_555 1_555 yes
C(3) C(2) C(1) C(11) -18.1(2) 1_555 1_555 1_555 1_555 yes
C(3) C(2) C(1) C(13) -137.3(2) 1_555 1_555 1_555 1_555 yes
C(3) C(4) C(5) C(6) 40.5(2) 1_555 1_555 1_555 1_555 yes
C(3) C(4) C(12) C(11) -20.4(2) 1_555 1_555 1_555 1_555 yes
C(4) C(5) C(6) C(7) 104.2(2) 1_555 1_555 1_555 1_555 yes
C(5) C(4) C(12) C(11) 104.6(2) 1_555 1_555 1_555 1_555 yes
C(5) C(6) C(7) C(8) -77.6(2) 1_555 1_555 1_555 1_555 yes
C(5) C(6) C(7) C(14) 42.5(2) 1_555 1_555 1_555 1_555 yes
C(5) C(6) C(7) C(15) 162.4(2) 1_555 1_555 1_555 1_555 yes
C(6) C(5) C(4) C(12) -82.9(2) 1_555 1_555 1_555 1_555 yes
C(6) C(7) C(8) C(9) -56.8(2) 1_555 1_555 1_555 1_555 yes
C(7) C(8) O(2) C(16) -166.8(2) 1_555 1_555 1_555 1_555 yes
C(7) C(8) C(9) C(10) 103.6(2) 1_555 1_555 1_555 1_555 yes
C(9) C(8) O(2) C(16) 69.3(2) 1_555 1_555 1_555 1_555 yes
C(9) C(8) C(7) C(14) -179.0(1) 1_555 1_555 1_555 1_555 yes
C(9) C(8) C(7) C(15) 61.2(2) 1_555 1_555 1_555 1_555 yes
C(9) C(10) C(1) C(11) 22.2(3) 1_555 1_555 1_555 1_555 yes
C(9) C(10) C(1) C(13) 143.2(2) 1_555 1_555 1_555 1_555 yes
C(10) C(1) C(11) C(12) -103.1(2) 1_555 1_555 1_555 1_555 yes
C(12) C(11) C(1) C(13) 135.7(2) 1_555 1_555 1_555 1_555 yes
